data_2108429
loop_
_publ_author_name
'Gagor, Anna'

_publ_section_title
;
 Phase transitions in ferroelectric 4-aminopyridinium
 tetrachloroantimonate(III) -- revisited
;
_journal_coeditor_code DK5062SUP1
_journal_coeditor_notes ' ?'
_journal_date_accepted 2018-03-02
_journal_date_recd_electronic 2017-10-18
_journal_issue 2
_journal_name_full 'Acta Crystallographica Section B'
_journal_page_first 217
_journal_page_last 225
_journal_paper_category FA
_journal_paper_doi 10.1107/S2052520618003669
_journal_techeditor_code B180366
_journal_techeditor_notes
;
;
_journal_volume 74
_journal_year 2018
_chemical_formula_sum 'C5 H7 Cl4 N2 Sb'
_chemical_formula_weight 358.7
_space_group_IT_number 15
_space_group_name_Hall '-C 2yc'
_space_group_name_H-M_alt 'C 1 2/c 1'
_symmetry_cell_setting monoclinic
_symmetry_Int_Tables_number 15
_symmetry_space_group_name_Hall '-C 2yc'
_symmetry_space_group_name_H-M 'C 1 2/c 1'
_audit_creation_method 'CrysAlisPro 1.171.38.43 (Rigaku OD, 2015)'
_cell_angle_alpha 90
_cell_angle_beta 123.733(2)
_cell_angle_gamma 90
_cell_formula_units_Z 4
_cell_length_a 13.4747(4)
_cell_length_b 12.9393(4)
_cell_length_c 7.7611(2)
_cell_measurement_reflns_used 5267
_cell_measurement_temperature 320.03(16)
_cell_measurement_theta_max 29.1660
_cell_measurement_theta_min 3.2470
_cell_volume 1125.34(6)
_computing_cell_refinement 'CrysAlisPro 1.171.38.43 (Rigaku OD, 2015)'
_computing_data_collection 'CrysAlisPro 1.171.38.43 (Rigaku OD, 2015)'
_computing_data_reduction 'CrysAlisPro 1.171.38.43 (Rigaku OD, 2015)'
_diffrn_ambient_environment air
_diffrn_ambient_temperature 320.03(16)
_diffrn_detector 'CCD plate'
_diffrn_detector_area_resol_mean 10.6249
_diffrn_detector_type Atlas
_diffrn_measured_fraction_theta_full 0.98
_diffrn_measured_fraction_theta_max 0.91
_diffrn_measurement_device 'four-circle diffractometer'
_diffrn_measurement_device_type 'Xcalibur, Atlas'
_diffrn_radiation_monochromator graphite
_diffrn_radiation_probe x-ray
_diffrn_radiation_type 'Mo K\a'
_diffrn_radiation_wavelength 0.71073
_diffrn_reflns_av_R_equivalents 0.0157
_diffrn_reflns_av_unetI/netI 0.0101
_diffrn_reflns_limit_h_max 17
_diffrn_reflns_limit_h_min -18
_diffrn_reflns_limit_k_max 17
_diffrn_reflns_limit_k_min -17
_diffrn_reflns_limit_l_max 10
_diffrn_reflns_limit_l_min -10
_diffrn_reflns_number 7260
_diffrn_reflns_theta_full 27.79
_diffrn_reflns_theta_max 29.44
_diffrn_reflns_theta_min 2.4
_diffrn_source 'fine-focus sealed X-ray tube'
_diffrn_source_type 'Enhance (Mo) X-ray Source'
_exptl_absorpt_coefficient_mu 3.353
_exptl_absorpt_correction_T_max 1.00000
_exptl_absorpt_correction_T_min 0.85221
_exptl_absorpt_correction_type multi-scan
_exptl_absorpt_process_details
;
CrysAlisPro 1.171.38.43 (Rigaku Oxford Diffraction, 2015)
Empirical absorption correction using spherical harmonics,
 implemented in SCALE3 ABSPACK scaling algorithm.
;
_exptl_crystal_density_diffrn 2.1171
_exptl_crystal_description prism
_exptl_crystal_F_000 680
_exptl_crystal_size_max 0.233
_exptl_crystal_size_mid 0.162
_exptl_crystal_size_min 0.101
_refine_diff_density_max 0.84
_refine_diff_density_min -0.56
_refine_ls_extinction_method none
_refine_ls_goodness_of_fit_gt 1.95
_refine_ls_goodness_of_fit_ref 1.95
_refine_ls_hydrogen_treatment constr
_refine_ls_number_constraints 0
_refine_ls_number_parameters 39
_refine_ls_number_reflns 1295
_refine_ls_number_restraints 13
_refine_ls_R_factor_all 0.0295
_refine_ls_R_factor_gt 0.0295
_refine_ls_shift/su_max 0.0287
_refine_ls_shift/su_mean 0.0041
_refine_ls_structure_factor_coef Fsqd
_refine_ls_weighting_details w=1/(\s^2^(I)+0.0016I^2^)
_refine_ls_weighting_scheme sigma
_refine_ls_wR_factor_gt 0.0944
_refine_ls_wR_factor_ref 0.0944
_reflns_number_gt 1295
_reflns_number_total 1419
_reflns_threshold_expression I>3\s(I)
_cod_data_source_file I.cif
_cod_data_source_block I
_cod_depositor_comments
;
The following automatic conversions were performed:

data item '_diffrn_radiation_probe' value 'X-ray' was changed to
'x-ray' in accordance with the built-in table derived from the CIF
Core dictionary named 'cif_core.dic' version 2.4.5 last updated on
2014-11-21.

Automatic conversion script
Id: cif_fix_values 6909 2019-04-08 15:41:33Z antanas 
;
_cod_original_formula_sum 'C5 H7 Cl4 N2 Sb1'
_cod_database_code 2108429
_oxdiff_exptl_absorpt_empirical_full_min 0.905
_oxdiff_exptl_absorpt_empirical_full_max 1.156
_oxdiff_exptl_absorpt_empirical_details
;
Empirical correction (ABSPACK) includes:
- Absorption correction using spherical harmonics
- Frame scaling
;

loop_
_space_group_symop_id
_space_group_symop_operation_xyz
1 x,y,z
2 -x,y,-z+1/2
3 -x,-y,-z
4 x,-y,z+1/2
5 x+1/2,y+1/2,z
6 -x+1/2,y+1/2,-z+1/2
7 -x+1/2,-y+1/2,-z
8 x+1/2,-y+1/2,z+1/2

loop_
_atom_site_label
_atom_site_type_symbol
_atom_site_fract_x
_atom_site_fract_y
_atom_site_fract_z
_atom_site_adp_type
_atom_site_U_iso_or_equiv
_atom_site_site_symmetry_multiplicity
_atom_site_occupancy
_atom_site_calc_flag
_atom_site_refinement_flags
_atom_site_disorder_assembly
_atom_site_disorder_group
Sb Sb 0.5 0.57454(2) 0.75 Uani 0.04426(19) 4 1 d . . .
Cl1 Cl 0.37927(11) 0.70152(10) 0.4950(2) Uani 0.0784(6) 8 1 d . . .
Cl2 Cl 0.64928(10) 0.58102(8) 0.6295(2) Uani 0.0647(5) 8 1 d . . .
Na N 0.1597(8) 0.6524(10) 0.0512(15) Uani 0.099(4) 8 0.5 d . . .
N1a N -0.1256(8) 0.5220(7) -0.4734(14) Uani 0.099(4) 8 0.5 d . . .
C2a C -0.0378(9) 0.4598(7) -0.3230(17) Uani 0.099(4) 8 0.5 d . . .
C3a C 0.0607(9) 0.5040(8) -0.1533(17) Uani 0.099(4) 8 0.5 d . . .
C4a C 0.0638(7) 0.6117(8) -0.1316(15) Uani 0.099(4) 8 0.5 d . . .
C5a C -0.0249(9) 0.6775(7) -0.2815(18) Uani 0.099(4) 8 0.5 d . . .
C6a C -0.1179(9) 0.6290(7) -0.4571(16) Uani 0.099(4) 8 0.5 d . . .
H1n1a H -0.187525 0.493855 -0.581753 Uiso 0.1183 8 0.5 d . . .
H1c3a H 0.126061 0.462108 -0.051507 Uiso 0.1183 8 0.5 d . . .
H1c5a H -0.02161 0.751086 -0.2639 Uiso 0.1183 8 0.5 d . . .
H1c2a H -0.0452 0.3859 -0.3362 Uiso 0.1183 8 0.5 d . . .
H1c6a H -0.1782 0.6703 -0.5697 Uiso 0.1183 8 0.5 d . . .
H1na H 0.2149 0.6116 0.1444 Uiso 0.1183 8 0.5 d . . .
H2na H 0.1647 0.7188 0.0727 Uiso 0.1183 8 0.5 d . . .

loop_
_atom_site_aniso_label
_atom_site_aniso_type_symbol
_atom_site_aniso_U_11
_atom_site_aniso_U_22
_atom_site_aniso_U_33
_atom_site_aniso_U_12
_atom_site_aniso_U_13
_atom_site_aniso_U_23
Sb Sb 0.0434(2) 0.0487(2) 0.0417(2) 0 0.02426(16) 0
Cl1 Cl 0.0731(6) 0.0751(7) 0.0876(7) 0.0245(5) 0.0450(6) 0.0343(6)
Cl2 Cl 0.0505(5) 0.0800(7) 0.0650(6) -0.0007(4) 0.0330(5) -0.0027(4)
Na N 0.104(4) 0.122(4) 0.109(4) -0.030(3) 0.084(4) -0.037(3)
N1a N 0.104(4) 0.122(4) 0.109(4) -0.030(3) 0.084(4) -0.037(3)
C2a C 0.104(4) 0.122(4) 0.109(4) -0.030(3) 0.084(4) -0.037(3)
C3a C 0.104(4) 0.122(4) 0.109(4) -0.030(3) 0.084(4) -0.037(3)
C4a C 0.104(4) 0.122(4) 0.109(4) -0.030(3) 0.084(4) -0.037(3)
C5a C 0.104(4) 0.122(4) 0.109(4) -0.030(3) 0.084(4) -0.037(3)
C6a C 0.104(4) 0.122(4) 0.109(4) -0.030(3) 0.084(4) -0.037(3)

loop_
_atom_type_symbol
_atom_type_scat_dispersion_real
_atom_type_scat_dispersion_imag
_atom_type_scat_source
C 0.0033 0.0016 'International Tables Vol C tables 4.2.6.8 and 6.1.1.1'
H 0.0000 0.0000 'International Tables Vol C tables 4.2.6.8 and 6.1.1.1'
Cl 0.1484 0.1585 'International Tables Vol C tables 4.2.6.8 and 6.1.1.1'
N 0.0061 0.0033 'International Tables Vol C tables 4.2.6.8 and 6.1.1.1'
Sb -0.5866 1.5461 'International Tables Vol C tables 4.2.6.8 and 6.1.1.1'

loop_
_geom_angle_atom_site_label_1
_geom_angle_atom_site_label_2
_geom_angle_atom_site_label_3
_geom_angle_site_symmetry_1
_geom_angle_site_symmetry_2
_geom_angle_site_symmetry_3
_geom_angle
Cl1 Sb Cl1 . . 2_656 92.90(4)
Cl1 Sb Cl2 . . . 89.26(5)
Cl1 Sb Cl2 . . 2_656 88.24(5)
Cl1 Sb Cl2 . . 3_666 83.04(4)
Cl1 Sb Cl2 . . 4_565 171.87(5)
Cl1 Sb Cl2 2_656 . . 88.24(5)
Cl1 Sb Cl2 2_656 . 2_656 89.26(5)
Cl1 Sb Cl2 2_656 . 3_666 171.87(5)
Cl1 Sb Cl2 2_656 . 4_565 83.04(4)
Cl2 Sb Cl2 . . 2_656 176.37(3)
Cl2 Sb Cl2 . . 3_666 84.67(4)
Cl2 Sb Cl2 . . 4_565 97.63(4)
Cl2 Sb Cl2 2_656 . 3_666 97.63(4)
Cl2 Sb Cl2 2_656 . 4_565 84.67(4)
Cl2 Sb Cl2 3_666 . 4_565 101.83(3)

loop_
_geom_bond_atom_site_label_1
_geom_bond_atom_site_label_2
_geom_bond_site_symmetry_1
_geom_bond_site_symmetry_2
_geom_bond_distance
Sb Cl1 . . 2.3848(12)
Sb Cl1 . 2_656 2.3848(12)
Sb Cl2 . . 2.6488(18)
Sb Cl2 . 2_656 2.6488(18)
Sb Cl2 . 3_666 3.1927(11)
Sb Cl2 . 4_565 3.1927(11)

loop_
_restr_distance_atom_site_label_1
_restr_distance_site_symmetry_1
_restr_distance_atom_site_label_2
_restr_distance_site_symmetry_2
_restr_distance_target
_restr_distance_target_weight_param
N . C4 . 1.45 0.01
N1 . C2 . 1.4 0.01
C2 . C3 . 1.4 0.01
C3 . C4 . 1.4 0.01
C4 . C5 . 1.4 0.01
C5 . C6 . 1.4 0.01
C6 . N1 . 1.4 0.01

loop_
_restr_angle_atom_site_label_1
_restr_angle_site_symmetry_1
_restr_angle_atom_site_label_2
_restr_angle_site_symmetry_2
_restr_angle_atom_site_label_3
_restr_angle_site_symmetry_3
_restr_angle_target
_restr_angle_target_weight_param
N1 . C2 . C3 . 120 1
C2 . C3 . C4 . 120 1
C3 . C4 . C5 . 120 1
C4 . C5 . C6 . 120 1
C5 . C6 . N1 . 120 1
C6 . N1 . C2 . 120 1

_cod_database_fobs_code 2108429
